data_7716568
loop_
_publ_author_name
'Cabrosi, Daiana'
'Mecchia Ortiz, Juan H.'
'Carrella, Luca M.'
'Rentschler, Eva'
'Albor&#xe9;s, Pablo'

_publ_section_title
;
 SMM features of a large lanthanide family of butterfly CrIII2LnIII2
 pivalate complexes (Ln = Gd, Tb, Dy, Ho, Er, Tm and Yb).
;
_journal_issue 29
_journal_name_full 'Dalton transactions (Cambridge, England : 2003)'
_journal_page_first 12189
_journal_page_last 12198
_journal_paper_doi 10.1039/d4dt01492h
_journal_volume 53
_journal_year 2024
_chemical_formula_sum 'C44 H86 Cr2 Ho2 N2 O20'
_chemical_formula_weight 1397.00
_space_group_crystal_system triclinic
_space_group_IT_number 2
_space_group_name_Hall '-P 1'
_space_group_name_H-M_alt 'P -1'
_atom_sites_solution_hydrogens mixed
_audit_creation_method SHELXL-2014/7
_audit_update_record
;
2023-11-08 deposited with the CCDC.	2024-07-02 downloaded from the CCDC.
;
_cell_angle_alpha 106.323(4)
_cell_angle_beta 90.948(3)
_cell_angle_gamma 94.054(3)
_cell_formula_units_Z 1
_cell_length_a 11.1437(4)
_cell_length_b 11.2605(5)
_cell_length_c 12.2413(5)
_cell_measurement_reflns_used 15554
_cell_measurement_temperature 298(2)
_cell_measurement_theta_max 28.7360
_cell_measurement_theta_min 3.8390
_cell_volume 1469.41(11)
_computing_cell_refinement 'CrysAlisPro 1.171.38.46 (Rigaku OD, 2015)'
_computing_data_collection 'CrysAlisPro 1.171.38.46 (Rigaku OD, 2015)'
_computing_data_reduction 'CrysAlisPro 1.171.38.46 (Rigaku OD, 2015)'
_computing_structure_refinement 'SHELXL-2014/7 (Sheldrick, 2014)'
_diffrn_ambient_temperature 298(2)
_diffrn_detector_area_resol_mean 16.1158
_diffrn_measured_fraction_theta_full 0.997
_diffrn_measured_fraction_theta_max 0.994
_diffrn_measurement_device_type 'Xcalibur, Eos, Gemini'
_diffrn_measurement_method '\w scans'
_diffrn_radiation_type MoK\a
_diffrn_radiation_wavelength 0.71073
_diffrn_reflns_av_R_equivalents 0.0578
_diffrn_reflns_av_unetI/netI 0.0461
_diffrn_reflns_Laue_measured_fraction_full 0.997
_diffrn_reflns_Laue_measured_fraction_max 0.994
_diffrn_reflns_limit_h_max 14
_diffrn_reflns_limit_h_min -14
_diffrn_reflns_limit_k_max 14
_diffrn_reflns_limit_k_min -14
_diffrn_reflns_limit_l_max 15
_diffrn_reflns_limit_l_min -15
_diffrn_reflns_number 30724
_diffrn_reflns_point_group_measured_fraction_full 0.997
_diffrn_reflns_point_group_measured_fraction_max 0.994
_diffrn_reflns_theta_full 25.242
_diffrn_reflns_theta_max 26.999
_diffrn_reflns_theta_min 3.669
_diffrn_source 'fine-focus sealed X-ray tube'
_exptl_absorpt_coefficient_mu 3.090
_exptl_absorpt_correction_T_max 1.00000
_exptl_absorpt_correction_T_min 0.85786
_exptl_absorpt_correction_type multi-scan
_exptl_absorpt_process_details
;
CrysAlisPro 1.171.38.46 (Rigaku Oxford Diffraction, 2015)
Empirical absorption correction using spherical harmonics,
 implemented in SCALE3 ABSPACK scaling algorithm.
;
_exptl_crystal_colour pink
_exptl_crystal_density_diffrn 1.579
_exptl_crystal_description prism
_exptl_crystal_F_000 706
_exptl_crystal_preparation 'Magnetic properties'
_exptl_crystal_recrystallization_method 'Re-crystallisation from solvent: acetonitrile/methanol'
_exptl_crystal_size_max 0.23
_exptl_crystal_size_mid 0.12
_exptl_crystal_size_min 0.12
_refine_diff_density_max 1.171
_refine_diff_density_min -1.294
_refine_diff_density_rms 0.135
_refine_ls_extinction_method none
_refine_ls_goodness_of_fit_ref 1.095
_refine_ls_hydrogen_treatment mixed
_refine_ls_matrix_type full
_refine_ls_number_parameters 328
_refine_ls_number_reflns 6382
_refine_ls_number_restraints 205
_refine_ls_restrained_S_all 1.115
_refine_ls_R_factor_all 0.0452
_refine_ls_R_factor_gt 0.0376
_refine_ls_shift/su_max 0.002
_refine_ls_shift/su_mean 0.000
_refine_ls_structure_factor_coef Fsqd
_refine_ls_weighting_details 'w=1/[\s^2^(Fo^2^)+(0.0431P)^2^+2.6984P] where P=(Fo^2^+2Fc^2^)/3'
_refine_ls_weighting_scheme calc
_refine_ls_wR_factor_gt 0.0919
_refine_ls_wR_factor_ref 0.0994
_reflns_Friedel_coverage 0.000
_reflns_number_gt 5647
_reflns_number_total 6382
_reflns_threshold_expression 'I > 2\s(I)'
_cod_data_source_file d4dt01492h2.cif
_cod_data_source_block 5
_cod_depositor_comments 'Adding full bibliography for 7716565--7716569.cif.'
_cod_original_cell_volume 1469.43(10)
_cod_database_code 7716568
_shelx_shelxl_version_number 2014/7
_shelx_space_group_comment
;
The symmetry employed for this shelxl refinement is uniquely defined
by the following loop, which should always be used as a source of
symmetry information in preference to the above space-group names.
They are only intended as comments.
;

loop_
_space_group_symop_operation_xyz
'x, y, z'
'-x, -y, -z'

loop_
_atom_site_label
_atom_site_type_symbol
_atom_site_fract_x
_atom_site_fract_y
_atom_site_fract_z
_atom_site_U_iso_or_equiv
_atom_site_adp_type
_atom_site_occupancy
_atom_site_site_symmetry_order
_atom_site_calc_flag
_atom_site_refinement_flags_posn
_atom_site_refinement_flags_adp
_atom_site_refinement_flags_occupancy
_atom_site_disorder_assembly
_atom_site_disorder_group
C1 C 0.2986(6) 0.7308(7) 1.0400(5) 0.0640(18) Uani 1 1 d . . . . .
H1A H 0.3240 0.8051 1.1006 0.077 Uiso 1 1 calc R U . . .
H1B H 0.2189 0.7410 1.0125 0.077 Uiso 1 1 calc R U . . .
C2 C 0.3848(6) 0.7177(7) 0.9437(6) 0.069(2) Uani 1 1 d . . . . .
H2A H 0.3875 0.7935 0.9207 0.083 Uiso 1 1 calc R U . . .
H2B H 0.4647 0.7115 0.9734 0.083 Uiso 1 1 calc R U . . .
C3 C 0.2349(5) 0.6097(8) 0.7963(5) 0.068(2) Uani 1 1 d . . . . .
H3A H 0.1832 0.5575 0.8298 0.081 Uiso 1 1 calc R U . . .
H3B H 0.2093 0.6933 0.8226 0.081 Uiso 1 1 calc R U . . .
C4 C 0.2156(5) 0.5675(9) 0.6761(5) 0.076(2) Uani 1 1 d . . . . .
H4A H 0.1797 0.4828 0.6559 0.091 Uiso 1 1 calc R U . . .
H4B H 0.1580 0.6179 0.6539 0.091 Uiso 1 1 calc R U . . .
C5 C 0.3871(8) 0.4930(7) 0.8602(7) 0.081(3) Uani 1 1 d . U . . .
H5A H 0.4271 0.5121 0.9348 0.097 Uiso 1 1 calc R U . . .
H5B H 0.3118 0.4456 0.8633 0.097 Uiso 1 1 calc R U . . .
C6 C 0.4563(10) 0.4192(8) 0.7844(8) 0.102(3) Uani 1 1 d . U . . .
H6A H 0.4102 0.3401 0.7536 0.122 Uiso 1 1 calc R U . . .
H6B H 0.5250 0.4039 0.8268 0.122 Uiso 1 1 calc R U . . .
C7 C 0.7205(5) 0.6613(5) 0.7785(4) 0.0371(11) Uani 1 1 d . . . . .
C8 C 0.8208(5) 0.7423(6) 0.8589(6) 0.0603(16) Uani 1 1 d D U . . .
C9A C 0.8261(16) 0.6979(17) 0.9624(13) 0.111(4) Uani 0.5 1 d D U P A 1
H9A1 H 0.7503 0.7070 0.9988 0.166 Uiso 0.5 1 calc R U P A 1
H9A2 H 0.8427 0.6120 0.9410 0.166 Uiso 0.5 1 calc R U P A 1
H9A3 H 0.8888 0.7460 1.0142 0.166 Uiso 0.5 1 calc R U P A 1
C10A C 0.7911(13) 0.8800(13) 0.8894(14) 0.083(3) Uani 0.5 1 d D U P A 1
H10A H 0.7882 0.9063 0.8213 0.124 Uiso 0.5 1 calc R U P A 1
H10B H 0.7144 0.8883 0.9242 0.124 Uiso 0.5 1 calc R U P A 1
H10C H 0.8522 0.9306 0.9415 0.124 Uiso 0.5 1 calc R U P A 1
C11A C 0.9394(12) 0.7295(16) 0.7985(13) 0.097(3) Uani 0.5 1 d D U P A 1
H11A H 0.9335 0.7587 0.7322 0.145 Uiso 0.5 1 calc R U P A 1
H11B H 1.0028 0.7778 0.8492 0.145 Uiso 0.5 1 calc R U P A 1
H11C H 0.9567 0.6439 0.7760 0.145 Uiso 0.5 1 calc R U P A 1
C9B C 0.7787(13) 0.8112(15) 0.9698(13) 0.097(3) Uani 0.5 1 d D U P A 2
H9B1 H 0.7426 0.7540 1.0071 0.145 Uiso 0.5 1 calc R U P A 2
H9B2 H 0.8456 0.8589 1.0159 0.145 Uiso 0.5 1 calc R U P A 2
H9B3 H 0.7202 0.8660 0.9590 0.145 Uiso 0.5 1 calc R U P A 2
C10B C 0.8764(15) 0.8308(16) 0.8016(14) 0.111(4) Uani 0.5 1 d D U P A 2
H10D H 0.9040 0.7859 0.7288 0.166 Uiso 0.5 1 calc R U P A 2
H10E H 0.8178 0.8856 0.7909 0.166 Uiso 0.5 1 calc R U P A 2
H10F H 0.9432 0.8785 0.8477 0.166 Uiso 0.5 1 calc R U P A 2
C11B C 0.9149(13) 0.6594(13) 0.8797(14) 0.083(3) Uani 0.5 1 d D U P A 2
H11D H 0.9440 0.6131 0.8081 0.124 Uiso 0.5 1 calc R U P A 2
H11E H 0.9806 0.7095 0.9257 0.124 Uiso 0.5 1 calc R U P A 2
H11F H 0.8796 0.6031 0.9184 0.124 Uiso 0.5 1 calc R U P A 2
C12 C 0.3974(4) 0.8508(4) 0.6496(4) 0.0339(10) Uani 1 1 d . . . . .
C13 C 0.3666(7) 0.9848(5) 0.6941(6) 0.0615(16) Uani 1 1 d . U . . .
C14 C 0.2354(10) 0.9742(10) 0.7396(11) 0.131(4) Uani 1 1 d . U . . .
H14A H 0.1811 0.9297 0.6776 0.196 Uiso 1 1 calc R U . . .
H14B H 0.2359 0.9306 0.7966 0.196 Uiso 1 1 calc R U . . .
H14C H 0.2097 1.0558 0.7721 0.196 Uiso 1 1 calc R U . . .
C15 C 0.3488(11) 1.0437(7) 0.6019(8) 0.114(3) Uani 1 1 d . U . . .
H15A H 0.3008 0.9874 0.5407 0.171 Uiso 1 1 calc R U . . .
H15B H 0.3085 1.1182 0.6307 0.171 Uiso 1 1 calc R U . . .
H15C H 0.4256 1.0638 0.5744 0.171 Uiso 1 1 calc R U . . .
C16 C 0.4360(12) 1.0522(8) 0.7948(10) 0.145(4) Uani 1 1 d . U . . .
H16A H 0.4394 1.0020 0.8463 0.217 Uiso 1 1 calc R U . . .
H16B H 0.5161 1.0727 0.7746 0.217 Uiso 1 1 calc R U . . .
H16C H 0.3990 1.1271 0.8309 0.217 Uiso 1 1 calc R U . . .
C17 C 0.1757(4) 0.7016(5) 0.3715(4) 0.0369(11) Uani 1 1 d . . . . .
C18 C 0.0732(5) 0.7666(5) 0.3358(5) 0.0421(12) Uani 1 1 d . . . . .
C19 C 0.0101(6) 0.6798(8) 0.2321(7) 0.082(2) Uani 1 1 d . . . . .
H19A H -0.0180 0.6044 0.2486 0.122 Uiso 1 1 calc R U . . .
H19B H -0.0571 0.7179 0.2101 0.122 Uiso 1 1 calc R U . . .
H19C H 0.0649 0.6614 0.1710 0.122 Uiso 1 1 calc R U . . .
C20 C 0.1186(7) 0.8857(7) 0.3133(8) 0.083(2) Uani 1 1 d . . . . .
H20A H 0.1586 0.9397 0.3810 0.125 Uiso 1 1 calc R U . . .
H20B H 0.1741 0.8686 0.2528 0.125 Uiso 1 1 calc R U . . .
H20C H 0.0520 0.9251 0.2919 0.125 Uiso 1 1 calc R U . . .
C21 C -0.0174(7) 0.7952(9) 0.4346(7) 0.090(3) Uani 1 1 d . . . . .
H21A H 0.0222 0.8508 0.5017 0.135 Uiso 1 1 calc R U . . .
H21B H -0.0848 0.8328 0.4123 0.135 Uiso 1 1 calc R U . . .
H21C H -0.0452 0.7193 0.4505 0.135 Uiso 1 1 calc R U . . .
C22 C 0.6361(4) 0.7044(4) 0.5457(4) 0.0363(11) Uani 1 1 d . . . . .
H22A H 0.6663 0.6789 0.4703 0.054 Uiso 1 1 calc R U . . .
H22B H 0.5982 0.7805 0.5558 0.054 Uiso 1 1 calc R U . . .
H22C H 0.7016 0.7170 0.6007 0.054 Uiso 1 1 calc R U . . .
N1 N 0.3586(3) 0.6111(4) 0.8399(3) 0.0342(9) Uani 1 1 d . . . . .
O2 O 0.3174(3) 0.5706(3) 0.6140(3) 0.0290(7) Uani 1 1 d . . . . .
O3 O 0.4997(3) 0.4556(3) 0.6945(3) 0.0305(7) Uani 1 1 d . U . . .
O4 O 0.6137(3) 0.6929(3) 0.8019(3) 0.0358(7) Uani 1 1 d . . . . .
O5 O 0.7474(3) 0.5728(3) 0.6999(3) 0.0408(8) Uani 1 1 d . . . . .
O6 O 0.4319(3) 0.8016(3) 0.7246(3) 0.0364(8) Uani 1 1 d . . . . .
O7 O 0.3884(3) 0.7976(3) 0.5457(3) 0.0381(8) Uani 1 1 d . . . . .
O8 O 0.1647(3) 0.6519(3) 0.4512(3) 0.0423(8) Uani 1 1 d . . . . .
O9 O 0.2719(3) 0.6946(3) 0.3165(3) 0.0399(8) Uani 1 1 d . . . . .
O10 O 0.5502(3) 0.6103(3) 0.5608(3) 0.0281(6) Uani 1 1 d . . . . .
Cr1 Cr 0.46689(6) 0.62667(6) 0.70417(6) 0.02619(16) Uani 1 1 d . . . . .
Ho1 Ho 0.36211(2) 0.58634(2) 0.43988(2) 0.02795(8) Uani 1 1 d . . . . .
O1 O 0.2925(8) 0.6323(7) 1.0827(5) 0.122(3) Uani 1 1 d D . . . .
H1O H 0.282(11) 0.624(12) 1.157(5) 0.183 Uiso 1 1 d D U . . .

loop_
_atom_site_aniso_label
_atom_site_aniso_U_11
_atom_site_aniso_U_22
_atom_site_aniso_U_33
_atom_site_aniso_U_23
_atom_site_aniso_U_13
_atom_site_aniso_U_12
C1 0.069(4) 0.086(5) 0.028(3) 0.002(3) 0.012(3) 0.002(4)
C2 0.073(4) 0.080(5) 0.041(4) -0.001(3) 0.019(3) -0.011(4)
C3 0.034(3) 0.139(7) 0.028(3) 0.018(4) 0.010(2) 0.007(3)
C4 0.030(3) 0.163(8) 0.035(3) 0.034(4) 0.006(2) -0.004(4)
C5 0.123(6) 0.079(5) 0.072(5) 0.057(4) 0.064(4) 0.058(4)
C6 0.168(8) 0.077(5) 0.094(5) 0.060(4) 0.095(6) 0.069(5)
C7 0.040(3) 0.040(3) 0.030(3) 0.008(2) -0.003(2) 0.006(2)
C8 0.042(3) 0.066(4) 0.056(4) -0.007(3) -0.012(2) -0.005(2)
C9A 0.121(9) 0.120(8) 0.083(6) 0.028(6) -0.035(5) -0.038(6)
C10A 0.063(5) 0.082(5) 0.083(7) -0.006(4) -0.021(5) -0.004(4)
C11A 0.051(4) 0.121(8) 0.082(6) -0.024(5) -0.006(4) -0.013(5)
C9B 0.051(4) 0.121(8) 0.082(6) -0.024(5) -0.006(4) -0.013(5)
C10B 0.121(9) 0.120(8) 0.083(6) 0.028(6) -0.035(5) -0.038(6)
C11B 0.063(5) 0.082(5) 0.083(7) -0.006(4) -0.021(5) -0.004(4)
C12 0.044(3) 0.026(2) 0.032(3) 0.0062(19) 0.000(2) 0.0047(19)
C13 0.098(4) 0.028(3) 0.058(4) 0.006(2) 0.002(3) 0.022(3)
C14 0.137(6) 0.096(7) 0.165(10) 0.031(6) 0.055(6) 0.060(5)
C15 0.198(10) 0.059(5) 0.098(6) 0.031(4) 0.018(5) 0.062(6)
C16 0.216(9) 0.054(5) 0.137(7) -0.016(5) -0.068(7) 0.028(6)
C17 0.037(3) 0.040(3) 0.034(3) 0.007(2) -0.001(2) 0.013(2)
C18 0.036(3) 0.049(3) 0.048(3) 0.022(2) -0.010(2) 0.012(2)
C19 0.054(4) 0.119(7) 0.080(6) 0.040(5) -0.011(4) 0.013(4)
C20 0.078(5) 0.077(5) 0.117(7) 0.054(5) 0.011(5) 0.040(4)
C21 0.072(5) 0.140(8) 0.082(6) 0.053(5) 0.032(4) 0.075(5)
C22 0.039(3) 0.038(3) 0.035(3) 0.014(2) 0.008(2) 0.001(2)
N1 0.034(2) 0.044(2) 0.027(2) 0.0110(17) 0.0087(16) 0.0081(17)
O2 0.0271(15) 0.0380(17) 0.0242(16) 0.0114(13) 0.0038(12) 0.0058(13)
O3 0.0348(16) 0.0322(16) 0.0279(17) 0.0123(13) 0.0064(13) 0.0087(13)
O4 0.0322(17) 0.0441(19) 0.0288(18) 0.0057(15) 0.0029(13) 0.0053(14)
O5 0.0331(17) 0.044(2) 0.040(2) 0.0019(16) -0.0021(15) 0.0058(15)
O6 0.0446(19) 0.0314(17) 0.0326(19) 0.0062(14) 0.0018(15) 0.0116(14)
O7 0.051(2) 0.0303(17) 0.034(2) 0.0100(14) 0.0023(16) 0.0089(15)
O8 0.0372(18) 0.058(2) 0.041(2) 0.0250(18) 0.0083(15) 0.0193(16)
O9 0.0374(18) 0.056(2) 0.0317(19) 0.0171(16) 0.0057(15) 0.0178(16)
O10 0.0286(15) 0.0302(15) 0.0271(17) 0.0101(13) 0.0054(12) 0.0034(12)
Cr1 0.0277(3) 0.0292(4) 0.0227(4) 0.0078(3) 0.0039(3) 0.0066(3)
Ho1 0.03051(13) 0.03156(13) 0.02372(13) 0.00897(9) 0.00338(8) 0.01023(8)
O1 0.194(7) 0.137(6) 0.051(4) 0.040(4) 0.067(4) 0.054(5)

loop_
_atom_type_symbol
_atom_type_description
_atom_type_scat_dispersion_real
_atom_type_scat_dispersion_imag
_atom_type_scat_source
C C 0.0033 0.0016 'International Tables Vol C Tables 4.2.6.8 and 6.1.1.4'
H H 0.0000 0.0000 'International Tables Vol C Tables 4.2.6.8 and 6.1.1.4'
N N 0.0061 0.0033 'International Tables Vol C Tables 4.2.6.8 and 6.1.1.4'
O O 0.0106 0.0060 'International Tables Vol C Tables 4.2.6.8 and 6.1.1.4'
Cr Cr 0.3209 0.6236 'International Tables Vol C Tables 4.2.6.8 and 6.1.1.4'
Ho Ho -0.2175 4.6783 'International Tables Vol C Tables 4.2.6.8 and 6.1.1.4'

loop_
_geom_angle_atom_site_label_1
_geom_angle_atom_site_label_2
_geom_angle_atom_site_label_3
_geom_angle
_geom_angle_site_symmetry_1
_geom_angle_site_symmetry_3
_geom_angle_publ_flag
O1 C1 C2 113.0(6) . . ?
O1 C1 H1A 109.0 . . ?
C2 C1 H1A 109.0 . . ?
O1 C1 H1B 109.0 . . ?
C2 C1 H1B 109.0 . . ?
H1A C1 H1B 107.8 . . ?
N1 C2 C1 117.4(5) . . ?
N1 C2 H2A 108.0 . . ?
C1 C2 H2A 108.0 . . ?
N1 C2 H2B 108.0 . . ?
C1 C2 H2B 108.0 . . ?
H2A C2 H2B 107.2 . . ?
C4 C3 N1 116.4(5) . . ?
C4 C3 H3A 108.2 . . ?
N1 C3 H3A 108.2 . . ?
C4 C3 H3B 108.2 . . ?
N1 C3 H3B 108.2 . . ?
H3A C3 H3B 107.3 . . ?
O2 C4 C3 115.2(5) . . ?
O2 C4 H4A 108.5 . . ?
C3 C4 H4A 108.5 . . ?
O2 C4 H4B 108.5 . . ?
C3 C4 H4B 108.5 . . ?
H4A C4 H4B 107.5 . . ?
C6 C5 N1 117.5(5) . . ?
C6 C5 H5A 107.9 . . ?
N1 C5 H5A 107.9 . . ?
C6 C5 H5B 107.9 . . ?
N1 C5 H5B 107.9 . . ?
H5A C5 H5B 107.2 . . ?
C5 C6 O3 120.4(6) . . ?
C5 C6 H6A 107.2 . . ?
O3 C6 H6A 107.2 . . ?
C5 C6 H6B 107.2 . . ?
O3 C6 H6B 107.2 . . ?
H6A C6 H6B 106.9 . . ?
O5 C7 O4 125.7(5) . . ?
O5 C7 C8 119.2(5) . . ?
O4 C7 C8 115.1(4) . . ?
C9B C8 C10B 109.3(9) . . ?
C9B C8 C11B 107.8(9) . . ?
C10B C8 C11B 109.3(8) . . ?
C9A C8 C11A 111.2(9) . . ?
C9B C8 C7 113.7(7) . . ?
C9A C8 C7 107.3(8) . . ?
C10B C8 C7 107.9(8) . . ?
C11B C8 C7 108.7(7) . . ?
C11A C8 C7 109.2(7) . . ?
C9A C8 C10A 111.1(8) . . ?
C11A C8 C10A 108.8(8) . . ?
C7 C8 C10A 109.2(7) . . ?
C8 C9A H9A1 109.5 . . ?
C8 C9A H9A2 109.5 . . ?
H9A1 C9A H9A2 109.5 . . ?
C8 C9A H9A3 109.5 . . ?
H9A1 C9A H9A3 109.5 . . ?
H9A2 C9A H9A3 109.5 . . ?
C8 C10A H10A 109.5 . . ?
C8 C10A H10B 109.5 . . ?
H10A C10A H10B 109.5 . . ?
C8 C10A H10C 109.5 . . ?
H10A C10A H10C 109.5 . . ?
H10B C10A H10C 109.5 . . ?
C8 C11A H11A 109.5 . . ?
C8 C11A H11B 109.5 . . ?
H11A C11A H11B 109.5 . . ?
C8 C11A H11C 109.5 . . ?
H11A C11A H11C 109.5 . . ?
H11B C11A H11C 109.5 . . ?
C8 C9B H9B1 109.5 . . ?
C8 C9B H9B2 109.5 . . ?
H9B1 C9B H9B2 109.5 . . ?
C8 C9B H9B3 109.5 . . ?
H9B1 C9B H9B3 109.5 . . ?
H9B2 C9B H9B3 109.5 . . ?
C8 C10B H10D 109.5 . . ?
C8 C10B H10E 109.5 . . ?
H10D C10B H10E 109.5 . . ?
C8 C10B H10F 109.5 . . ?
H10D C10B H10F 109.5 . . ?
H10E C10B H10F 109.5 . . ?
C8 C11B H11D 109.5 . . ?
C8 C11B H11E 109.5 . . ?
H11D C11B H11E 109.5 . . ?
C8 C11B H11F 109.5 . . ?
H11D C11B H11F 109.5 . . ?
H11E C11B H11F 109.5 . . ?
O7 C12 O6 124.7(4) . . ?
O7 C12 C13 119.9(5) . . ?
O6 C12 C13 115.4(5) . . ?
C16 C13 C15 119.3(8) . . ?
C16 C13 C12 112.9(6) . . ?
C15 C13 C12 112.6(6) . . ?
C16 C13 C14 102.9(9) . . ?
C15 C13 C14 102.8(8) . . ?
C12 C13 C14 103.9(6) . . ?
C13 C14 H14A 109.5 . . ?
C13 C14 H14B 109.5 . . ?
H14A C14 H14B 109.5 . . ?
C13 C14 H14C 109.5 . . ?
H14A C14 H14C 109.5 . . ?
H14B C14 H14C 109.5 . . ?
C13 C15 H15A 109.5 . . ?
C13 C15 H15B 109.5 . . ?
H15A C15 H15B 109.5 . . ?
C13 C15 H15C 109.5 . . ?
H15A C15 H15C 109.5 . . ?
H15B C15 H15C 109.5 . . ?
C13 C16 H16A 109.5 . . ?
C13 C16 H16B 109.5 . . ?
H16A C16 H16B 109.5 . . ?
C13 C16 H16C 109.5 . . ?
H16A C16 H16C 109.5 . . ?
H16B C16 H16C 109.5 . . ?
O8 C17 O9 120.3(4) . . ?
O8 C17 C18 121.1(5) . . ?
O9 C17 C18 118.6(5) . . ?
O8 C17 Ho1 58.5(2) . . ?
O9 C17 Ho1 61.9(2) . . ?
C18 C17 Ho1 179.1(4) . . ?
C19 C18 C20 111.1(6) . . ?
C19 C18 C17 108.3(5) . . ?
C20 C18 C17 111.3(5) . . ?
C19 C18 C21 108.8(6) . . ?
C20 C18 C21 109.2(6) . . ?
C17 C18 C21 108.2(5) . . ?
C18 C19 H19A 109.5 . . ?
C18 C19 H19B 109.5 . . ?
H19A C19 H19B 109.5 . . ?
C18 C19 H19C 109.5 . . ?
H19A C19 H19C 109.5 . . ?
H19B C19 H19C 109.5 . . ?
C18 C20 H20A 109.5 . . ?
C18 C20 H20B 109.5 . . ?
H20A C20 H20B 109.5 . . ?
C18 C20 H20C 109.5 . . ?
H20A C20 H20C 109.5 . . ?
H20B C20 H20C 109.5 . . ?
C18 C21 H21A 109.5 . . ?
C18 C21 H21B 109.5 . . ?
H21A C21 H21B 109.5 . . ?
C18 C21 H21C 109.5 . . ?
H21A C21 H21C 109.5 . . ?
H21B C21 H21C 109.5 . . ?
O10 C22 H22A 109.5 . . ?
O10 C22 H22B 109.5 . . ?
H22A C22 H22B 109.5 . . ?
O10 C22 H22C 109.5 . . ?
H22A C22 H22C 109.5 . . ?
H22B C22 H22C 109.5 . . ?
C3 N1 C5 113.7(6) . . ?
C3 N1 C2 110.5(5) . . ?
C5 N1 C2 111.4(6) . . ?
C3 N1 Cr1 104.4(3) . . ?
C5 N1 Cr1 104.6(3) . . ?
C2 N1 Cr1 111.9(3) . . ?
C4 O2 Cr1 115.2(3) . . ?
C4 O2 Ho1 137.3(3) . . ?
Cr1 O2 Ho1 104.29(13) . . ?
C6 O3 Cr1 112.1(3) . . ?
C6 O3 Ho1 142.2(4) . 2_666 ?
Cr1 O3 Ho1 103.07(13) . 2_666 ?
C7 O4 Cr1 125.7(3) . . ?
C7 O5 Ho1 134.8(3) . 2_666 ?
C12 O6 Cr1 128.0(3) . . ?
C12 O7 Ho1 132.8(3) . . ?
C17 O8 Ho1 94.5(3) . . ?
C17 O9 Ho1 90.8(3) . . ?
C22 O10 Cr1 122.3(3) . . ?
C22 O10 Ho1 114.0(3) . 2_666 ?
Cr1 O10 Ho1 94.97(12) . 2_666 ?
C22 O10 Ho1 113.0(3) . . ?
Cr1 O10 Ho1 95.19(11) . . ?
Ho1 O10 Ho1 115.26(11) 2_666 . ?
O2 Cr1 O3 91.34(13) . . ?
O2 Cr1 O10 88.10(13) . . ?
O3 Cr1 O10 88.68(13) . . ?
O2 Cr1 O4 176.29(14) . . ?
O3 Cr1 O4 91.58(14) . . ?
O10 Cr1 O4 94.25(13) . . ?
O2 Cr1 O6 89.98(14) . . ?
O3 Cr1 O6 176.28(14) . . ?
O10 Cr1 O6 94.83(14) . . ?
O4 Cr1 O6 86.97(14) . . ?
O2 Cr1 N1 83.33(14) . . ?
O3 Cr1 N1 84.14(15) . . ?
O10 Cr1 N1 168.67(15) . . ?
O4 Cr1 N1 94.70(15) . . ?
O6 Cr1 N1 92.57(15) . . ?
O2 Cr1 Ho1 98.82(9) . 2_666 ?
O3 Cr1 Ho1 41.60(9) . 2_666 ?
O10 Cr1 Ho1 48.55(9) . 2_666 ?
O4 Cr1 Ho1 84.89(10) . 2_666 ?
O6 Cr1 Ho1 141.49(11) . 2_666 ?
N1 Cr1 Ho1 125.57(11) . 2_666 ?
O2 Cr1 Ho1 41.06(9) . . ?
O3 Cr1 Ho1 99.46(10) . . ?
O10 Cr1 Ho1 48.61(9) . . ?
O4 Cr1 Ho1 140.40(10) . . ?
O6 Cr1 Ho1 83.80(10) . . ?
N1 Cr1 Ho1 124.06(11) . . ?
Ho1 Cr1 Ho1 78.967(16) 2_666 . ?
O3 Ho1 O2 143.36(11) 2_666 . ?
O3 Ho1 O5 80.28(12) 2_666 2_666 ?
O2 Ho1 O5 109.72(12) . 2_666 ?
O3 Ho1 O7 109.87(12) 2_666 . ?
O2 Ho1 O7 80.01(12) . . ?
O5 Ho1 O7 149.09(12) 2_666 . ?
O3 Ho1 O8 136.00(12) 2_666 . ?
O2 Ho1 O8 80.22(11) . . ?
O5 Ho1 O8 76.75(12) 2_666 . ?
O7 Ho1 O8 76.21(13) . . ?
O3 Ho1 O9 84.03(11) 2_666 . ?
O2 Ho1 O9 132.27(11) . . ?
O5 Ho1 O9 76.16(13) 2_666 . ?
O7 Ho1 O9 76.05(12) . . ?
O8 Ho1 O9 54.32(12) . . ?
O3 Ho1 O10 70.74(10) 2_666 2_666 ?
O2 Ho1 O10 78.50(10) . 2_666 ?
O5 Ho1 O10 73.25(11) 2_666 2_666 ?
O7 Ho1 O10 137.48(11) . 2_666 ?
O8 Ho1 O10 134.33(11) . 2_666 ?
O9 Ho1 O10 142.96(11) . 2_666 ?
O3 Ho1 O10 79.27(10) 2_666 . ?
O2 Ho1 O10 69.72(10) . . ?
O5 Ho1 O10 137.32(11) 2_666 . ?
O7 Ho1 O10 73.51(11) . . ?
O8 Ho1 O10 140.25(11) . . ?
O9 Ho1 O10 137.50(11) . . ?
O10 Ho1 O10 64.74(12) 2_666 . ?
O3 Ho1 C17 110.66(14) 2_666 . ?
O2 Ho1 C17 105.98(13) . . ?
O5 Ho1 C17 75.58(13) 2_666 . ?
O7 Ho1 C17 73.52(13) . . ?
O8 Ho1 C17 26.97(14) . . ?
O9 Ho1 C17 27.38(13) . . ?
O10 Ho1 C17 148.06(13) 2_666 . ?
O10 Ho1 C17 146.98(12) . . ?
O3 Ho1 Cr1 35.33(8) 2_666 2_666 ?
O2 Ho1 Cr1 114.52(8) . 2_666 ?
O5 Ho1 Cr1 67.22(8) 2_666 2_666 ?
O7 Ho1 Cr1 136.84(9) . 2_666 ?
O8 Ho1 Cr1 143.80(9) . 2_666 ?
O9 Ho1 Cr1 111.22(8) . 2_666 ?
O10 Ho1 Cr1 36.48(7) 2_666 2_666 ?
O10 Ho1 Cr1 74.51(7) . 2_666 ?
C17 Ho1 Cr1 131.84(10) . 2_666 ?
O3 Ho1 Cr1 115.08(8) 2_666 . ?
O2 Ho1 Cr1 34.65(8) . . ?
O5 Ho1 Cr1 136.32(10) 2_666 . ?
O7 Ho1 Cr1 67.19(8) . . ?
O8 Ho1 Cr1 107.43(9) . . ?
O9 Ho1 Cr1 142.42(9) . . ?
O10 Ho1 Cr1 74.33(7) 2_666 . ?
O10 Ho1 Cr1 36.20(7) . . ?
C17 Ho1 Cr1 127.10(10) . . ?
Cr1 Ho1 Cr1 101.034(16) 2_666 . ?
C1 O1 H1O 133(8) . . ?

loop_
_geom_bond_atom_site_label_1
_geom_bond_atom_site_label_2
_geom_bond_distance
_geom_bond_site_symmetry_2
_geom_bond_publ_flag
C1 O1 1.351(10) . ?
C1 C2 1.515(9) . ?
C1 H1A 0.9700 . ?
C1 H1B 0.9700 . ?
C2 N1 1.490(7) . ?
C2 H2A 0.9700 . ?
C2 H2B 0.9700 . ?
C3 C4 1.420(8) . ?
C3 N1 1.468(7) . ?
C3 H3A 0.9700 . ?
C3 H3B 0.9700 . ?
C4 O2 1.379(6) . ?
C4 H4A 0.9700 . ?
C4 H4B 0.9700 . ?
C5 C6 1.352(9) . ?
C5 N1 1.475(7) . ?
C5 H5A 0.9700 . ?
C5 H5B 0.9700 . ?
C6 O3 1.362(7) . ?
C6 H6A 0.9700 . ?
C6 H6B 0.9700 . ?
C7 O5 1.234(6) . ?
C7 O4 1.280(6) . ?
C7 C8 1.538(7) . ?
C8 C9B 1.465(14) . ?
C8 C9A 1.490(16) . ?
C8 C10B 1.479(16) . ?
C8 C11B 1.516(14) . ?
C8 C11A 1.520(14) . ?
C8 C10A 1.550(15) . ?
C9A H9A1 0.9600 . ?
C9A H9A2 0.9600 . ?
C9A H9A3 0.9600 . ?
C10A H10A 0.9600 . ?
C10A H10B 0.9600 . ?
C10A H10C 0.9600 . ?
C11A H11A 0.9600 . ?
C11A H11B 0.9600 . ?
C11A H11C 0.9600 . ?
C9B H9B1 0.9600 . ?
C9B H9B2 0.9600 . ?
C9B H9B3 0.9600 . ?
C10B H10D 0.9600 . ?
C10B H10E 0.9600 . ?
C10B H10F 0.9600 . ?
C11B H11D 0.9600 . ?
C11B H11E 0.9600 . ?
C11B H11F 0.9600 . ?
C12 O7 1.243(6) . ?
C12 O6 1.266(6) . ?
C12 C13 1.519(7) . ?
C13 C16 1.433(11) . ?
C13 C15 1.479(10) . ?
C13 C14 1.581(12) . ?
C14 H14A 0.9600 . ?
C14 H14B 0.9600 . ?
C14 H14C 0.9600 . ?
C15 H15A 0.9600 . ?
C15 H15B 0.9600 . ?
C15 H15C 0.9600 . ?
C16 H16A 0.9600 . ?
C16 H16B 0.9600 . ?
C16 H16C 0.9600 . ?
C17 O8 1.257(6) . ?
C17 O9 1.270(6) . ?
C17 C18 1.521(6) . ?
C17 Ho1 2.762(5) . ?
C18 C19 1.495(9) . ?
C18 C20 1.499(9) . ?
C18 C21 1.567(9) . ?
C19 H19A 0.9600 . ?
C19 H19B 0.9600 . ?
C19 H19C 0.9600 . ?
C20 H20A 0.9600 . ?
C20 H20B 0.9600 . ?
C20 H20C 0.9600 . ?
C21 H21A 0.9600 . ?
C21 H21B 0.9600 . ?
C21 H21C 0.9600 . ?
C22 O10 1.431(5) . ?
C22 H22A 0.9600 . ?
C22 H22B 0.9600 . ?
C22 H22C 0.9600 . ?
N1 Cr1 2.108(4) . ?
O2 Cr1 1.947(3) . ?
O2 Ho1 2.249(3) . ?
O3 Cr1 1.958(3) . ?
O3 Ho1 2.248(3) 2_666 ?
O4 Cr1 1.981(3) . ?
O5 Ho1 2.351(3) 2_666 ?
O6 Cr1 1.982(3) . ?
O7 Ho1 2.363(3) . ?
O8 Ho1 2.363(3) . ?
O9 Ho1 2.436(3) . ?
O10 Cr1 1.968(3) . ?
O10 Ho1 2.481(3) 2_666 ?
O10 Ho1 2.500(3) . ?
Cr1 Ho1 3.2975(7) 2_666 ?
Cr1 Ho1 3.3183(7) . ?
Ho1 O3 2.248(3) 2_666 ?
Ho1 O5 2.351(3) 2_666 ?
Ho1 O10 2.481(3) 2_666 ?
Ho1 Cr1 3.2975(7) 2_666 ?
O1 H1O 0.95(2) . ?
